data_4134544
loop_
_publ_author_name
'Stevens, Hendrik'
'Duan, Peng-Cheng'
'Dechert, Sebastian'
'Meyer, Franc'

_publ_section_title
;
 Competing H2 versus Intramolecular C-H Activation at a Dinuclear Nickel
 Complex via Metal-Metal Cooperative Oxidative Addition.
;
_journal_name_full 'Journal of the American Chemical Society'
_journal_paper_doi 10.1021/jacs.0c00758
_journal_year 2020
_chemical_formula_moiety 'C51 H45 K N6 Ni2'
_chemical_formula_sum 'C51 H45 K N6 Ni2'
_chemical_formula_weight 898.45
_space_group_crystal_system monoclinic
_space_group_IT_number 14
_space_group_name_Hall '-P 2yn'
_space_group_name_H-M_alt 'P 1 21/n 1'
_atom_sites_solution_hydrogens mixed
_audit_creation_method SHELXL-2014/7
_cell_angle_alpha 90
_cell_angle_beta 106.969(5)
_cell_angle_gamma 90
_cell_formula_units_Z 4
_cell_length_a 16.8007(11)
_cell_length_b 15.0508(7)
_cell_length_c 17.0678(10)
_cell_measurement_reflns_used 53223
_cell_measurement_temperature 133(2)
_cell_measurement_theta_max 26.819
_cell_measurement_theta_min 1.496
_cell_volume 4127.9(4)
_computing_cell_refinement 'X-AREA (Stoe & Cie, 2002)'
_computing_data_collection 'X-AREA (Stoe & Cie, 2002)'
_computing_data_reduction 'X-AREA (Stoe & Cie, 2002)'
_computing_molecular_graphics 'DIAMOND (Brandenburg, 2012)'
_computing_publication_material 'SHELXL-2014 (Sheldrick, 2014)'
_computing_structure_refinement 'SHELXL-2014/7 (Sheldrick, 2014)'
_computing_structure_solution 'SHELXS-2014 (Sheldrick, 2014)'
_diffrn_ambient_temperature 133(2)
_diffrn_measured_fraction_theta_full 1.000
_diffrn_measured_fraction_theta_max 0.994
_diffrn_measurement_device_type 'Stoe IPDS II'
_diffrn_measurement_method \w
_diffrn_radiation_type MoK\a
_diffrn_radiation_wavelength 0.71073
_diffrn_reflns_av_R_equivalents 0.1400
_diffrn_reflns_av_unetI/netI 0.0965
_diffrn_reflns_Laue_measured_fraction_full 1.000
_diffrn_reflns_Laue_measured_fraction_max 0.994
_diffrn_reflns_limit_h_max 21
_diffrn_reflns_limit_h_min -20
_diffrn_reflns_limit_k_max 19
_diffrn_reflns_limit_k_min -18
_diffrn_reflns_limit_l_max 21
_diffrn_reflns_limit_l_min -21
_diffrn_reflns_number 53223
_diffrn_reflns_point_group_measured_fraction_full 1.000
_diffrn_reflns_point_group_measured_fraction_max 0.994
_diffrn_reflns_theta_full 25.242
_diffrn_reflns_theta_max 26.819
_diffrn_reflns_theta_min 1.496
_diffrn_source 'fine-focus sealed tube'
_exptl_absorpt_coefficient_mu 1.058
_exptl_absorpt_correction_T_max 0.8593
_exptl_absorpt_correction_T_min 0.6056
_exptl_absorpt_correction_type numerical
_exptl_absorpt_process_details 'X-RED (Stoe & Cie, 2002)'
_exptl_crystal_colour red
_exptl_crystal_density_diffrn 1.446
_exptl_crystal_description block
_exptl_crystal_F_000 1872
_exptl_crystal_size_max 0.230
_exptl_crystal_size_mid 0.210
_exptl_crystal_size_min 0.090
_refine_diff_density_max 0.482
_refine_diff_density_min -0.378
_refine_diff_density_rms 0.074
_refine_ls_extinction_method none
_refine_ls_goodness_of_fit_ref 1.009
_refine_ls_hydrogen_treatment mixed
_refine_ls_matrix_type full
_refine_ls_number_parameters 559
_refine_ls_number_reflns 8792
_refine_ls_number_restraints 0
_refine_ls_restrained_S_all 1.009
_refine_ls_R_factor_all 0.1253
_refine_ls_R_factor_gt 0.0643
_refine_ls_shift/su_max 0.000
_refine_ls_shift/su_mean 0.000
_refine_ls_structure_factor_coef Fsqd
_refine_ls_weighting_details 'w=1/[\s^2^(Fo^2^)+(0.0404P)^2^] where P=(Fo^2^+2Fc^2^)/3'
_refine_ls_weighting_scheme calc
_refine_ls_wR_factor_gt 0.1002
_refine_ls_wR_factor_ref 0.1155
_reflns_Friedel_coverage 0.000
_reflns_number_gt 5294
_reflns_number_total 8792
_reflns_threshold_expression 'I > 2\s(I)'
_cod_data_source_file ja0c00758_si_002.cif
_cod_data_source_block 2K-pd82-2
_cod_original_sg_symbol_H-M 'P 21/n'
_cod_database_code 4134544
_shelx_shelxl_version_number 2014/7
_shelx_space_group_comment
;
The symmetry employed for this shelxl refinement is uniquely defined
by the following loop, which should always be used as a source of
symmetry information in preference to the above space-group names.
They are only intended as comments.
;
_shelx_estimated_absorpt_t_min 0.793
_shelx_estimated_absorpt_t_max 0.911

loop_
_space_group_symop_operation_xyz
'x, y, z'
'-x+1/2, y+1/2, -z+1/2'
'-x, -y, -z'
'x-1/2, -y-1/2, z-1/2'

loop_
_atom_site_label
_atom_site_type_symbol
_atom_site_fract_x
_atom_site_fract_y
_atom_site_fract_z
_atom_site_U_iso_or_equiv
_atom_site_adp_type
_atom_site_occupancy
_atom_site_site_symmetry_order
_atom_site_calc_flag
_atom_site_refinement_flags_posn
_atom_site_refinement_flags_adp
_atom_site_refinement_flags_occupancy
_atom_site_disorder_assembly
_atom_site_disorder_group
Ni1 Ni 0.29189(3) 0.49806(4) 0.45080(3) 0.03022(13) Uani 1 1 d . . . . .
Ni2 Ni 0.33659(4) 0.41735(4) 0.22778(3) 0.03487(14) Uani 1 1 d . . . . .
N1 N 0.3741(2) 0.5157(2) 0.3950(2) 0.0324(8) Uani 1 1 d . . . . .
N2 N 0.3860(2) 0.4934(2) 0.32055(19) 0.0334(7) Uani 1 1 d . . . . .
N3 N 0.35927(19) 0.5763(2) 0.5318(2) 0.0317(7) Uani 1 1 d . . . . .
N4 N 0.20760(19) 0.4843(2) 0.5019(2) 0.0323(8) Uani 1 1 d . . . . .
N5 N 0.4257(2) 0.4620(2) 0.1880(2) 0.0392(9) Uani 1 1 d . . . . .
N6 N 0.2798(2) 0.3676(2) 0.1259(2) 0.0406(9) Uani 1 1 d . . . . .
C1 C 0.4863(3) 0.5902(3) 0.3846(3) 0.0353(9) Uani 1 1 d . . . . .
H1A H 0.5338 0.6277 0.3965 0.042 Uiso 1 1 calc R U . . .
C2 C 0.4345(2) 0.5740(3) 0.4327(2) 0.0312(9) Uani 1 1 d . . . . .
C3 C 0.4534(3) 0.5394(3) 0.3150(3) 0.0338(9) Uani 1 1 d . . . . .
C4 C 0.4349(2) 0.6082(3) 0.5144(3) 0.0333(9) Uani 1 1 d . . . . .
H4A H 0.4849 0.5865 0.5568 0.040 Uiso 1 1 calc R U . . .
H4B H 0.4361 0.6739 0.5145 0.040 Uiso 1 1 calc R U . . .
C5 C 0.3447(3) 0.6023(2) 0.6005(3) 0.0331(9) Uani 1 1 d . . . . .
C6 C 0.2700(2) 0.5803(3) 0.6172(2) 0.0358(9) Uani 1 1 d . . . . .
H6 H 0.2627 0.6039 0.6662 0.043 Uiso 1 1 calc R U . . .
C7 C 0.2056(3) 0.5278(3) 0.5701(3) 0.0332(10) Uani 1 1 d . . . . .
C8 C 0.4060(3) 0.6612(3) 0.6600(3) 0.0401(10) Uani 1 1 d . . . . .
H8A H 0.4619 0.6357 0.6717 0.060 Uiso 1 1 calc R U . . .
H8B H 0.3905 0.6658 0.7109 0.060 Uiso 1 1 calc R U . . .
H8C H 0.4055 0.7205 0.6360 0.060 Uiso 1 1 calc R U . . .
C9 C 0.1277(3) 0.5228(3) 0.5982(3) 0.0490(12) Uani 1 1 d . . . . .
H9A H 0.0783 0.5285 0.5507 0.074 Uiso 1 1 calc R U . . .
H9B H 0.1284 0.5711 0.6369 0.074 Uiso 1 1 calc R U . . .
H9C H 0.1262 0.4656 0.6252 0.074 Uiso 1 1 calc R U . . .
C10 C 0.1449(2) 0.4174(3) 0.4705(3) 0.0392(10) Uani 1 1 d . . . . .
C11 C 0.1440(3) 0.3399(3) 0.5172(3) 0.0446(11) Uani 1 1 d . . . . .
C12 C 0.0839(3) 0.2759(3) 0.4847(4) 0.0607(15) Uani 1 1 d . . . . .
H12 H 0.0815 0.2245 0.5163 0.073 Uiso 1 1 calc R U . . .
C13 C 0.0283(3) 0.2846(3) 0.4087(4) 0.0675(17) Uani 1 1 d . . . . .
H13 H -0.0107 0.2388 0.3870 0.081 Uiso 1 1 calc R U . . .
C14 C 0.0292(3) 0.3609(3) 0.3633(4) 0.0560(14) Uani 1 1 d . . . . .
H14 H -0.0094 0.3669 0.3105 0.067 Uiso 1 1 calc R U . . .
C15 C 0.0858(3) 0.4285(3) 0.3941(3) 0.0433(11) Uani 1 1 d . . . . .
C16 C 0.0800(3) 0.5106(3) 0.3432(3) 0.0452(11) Uani 1 1 d . . . . .
C17 C 0.0628(3) 0.5937(3) 0.3673(3) 0.0521(13) Uani 1 1 d . . . . .
H17 H 0.0591 0.6018 0.4213 0.063 Uiso 1 1 calc R U . A 1
C18 C 0.0508(3) 0.6661(4) 0.3149(4) 0.0652(16) Uani 1 1 d . . . . .
H18 H 0.0379 0.7224 0.3334 0.078 Uiso 1 1 calc R U . B 1
C19 C 0.0572(4) 0.6582(4) 0.2383(4) 0.0782(18) Uani 1 1 d . . . . .
H19 H 0.0486 0.7079 0.2025 0.094 Uiso 1 1 calc R U . C 1
C20 C 0.0763(5) 0.5761(6) 0.2132(4) 0.111(3) Uani 1 1 d . . . . .
H20 H 0.0818 0.5691 0.1598 0.133 Uiso 1 1 calc R U . D 1
C21 C 0.0875(5) 0.5043(4) 0.2650(3) 0.092(2) Uani 1 1 d . . . . .
H21 H 0.1008 0.4483 0.2463 0.110 Uiso 1 1 calc R U . E 1
C22 C 0.2053(3) 0.3233(3) 0.5988(3) 0.0448(11) Uani 1 1 d . . . . .
C23 C 0.1772(3) 0.3029(3) 0.6665(4) 0.0578(14) Uani 1 1 d . . . . .
H23 H 0.1191 0.3006 0.6597 0.069 Uiso 1 1 calc R U . . .
C24 C 0.2316(4) 0.2863(4) 0.7421(4) 0.0649(15) Uani 1 1 d . . . . .
H24 H 0.2109 0.2736 0.7870 0.078 Uiso 1 1 calc R U . . .
C25 C 0.3152(4) 0.2879(4) 0.7533(4) 0.0645(15) Uani 1 1 d . . . . .
H25 H 0.3527 0.2760 0.8058 0.077 Uiso 1 1 calc R U . . .
C26 C 0.3452(3) 0.3069(3) 0.6887(3) 0.0552(13) Uani 1 1 d . . . . .
H26 H 0.4035 0.3072 0.6962 0.066 Uiso 1 1 calc R U . . .
C27 C 0.2903(3) 0.3257(3) 0.6120(3) 0.0447(11) Uani 1 1 d . . . . .
H27 H 0.3118 0.3404 0.5679 0.054 Uiso 1 1 calc R U . . .
C28 C 0.4789(3) 0.5289(3) 0.2392(3) 0.0396(10) Uani 1 1 d . . . . .
H28A H 0.4730 0.5862 0.2095 0.047 Uiso 1 1 calc R U . . .
H28B H 0.5378 0.5101 0.2531 0.047 Uiso 1 1 calc R U . . .
C29 C 0.4465(3) 0.4295(3) 0.1252(3) 0.0444(11) Uani 1 1 d . . . . .
C30 C 0.3973(3) 0.3664(3) 0.0724(3) 0.0491(12) Uani 1 1 d . . . . .
H30 H 0.4211 0.3385 0.0346 0.059 Uiso 1 1 calc R U . . .
C31 C 0.3175(3) 0.3407(3) 0.0697(3) 0.0450(11) Uani 1 1 d . . . . .
C32 C 0.5272(4) 0.4596(4) 0.1090(3) 0.0644(15) Uani 1 1 d . . . . .
H32A H 0.5261 0.5243 0.1016 0.097 Uiso 1 1 calc R U . . .
H32B H 0.5325 0.4307 0.0594 0.097 Uiso 1 1 calc R U . . .
H32C H 0.5747 0.4433 0.1557 0.097 Uiso 1 1 calc R U . . .
C33 C 0.2751(4) 0.2756(3) 0.0029(3) 0.0574(14) Uani 1 1 d . . . . .
H33A H 0.2236 0.2542 0.0123 0.086 Uiso 1 1 calc R U . . .
H33B H 0.3122 0.2252 0.0036 0.086 Uiso 1 1 calc R U . . .
H33C H 0.2620 0.3053 -0.0505 0.086 Uiso 1 1 calc R U . . .
C34 C 0.1913(3) 0.3659(3) 0.1041(3) 0.0427(11) Uani 1 1 d . . . . .
C35 C 0.1502(3) 0.3301(3) 0.1583(3) 0.0431(11) Uani 1 1 d . . . . .
C36 C 0.0632(3) 0.3248(3) 0.1341(3) 0.0564(13) Uani 1 1 d . . . . .
H36 H 0.0360 0.2988 0.1700 0.068 Uiso 1 1 calc R U . . .
C37 C 0.0164(4) 0.3567(4) 0.0590(4) 0.0631(15) Uani 1 1 d . . . . .
H37 H -0.0426 0.3516 0.0428 0.076 Uiso 1 1 calc R U . . .
C38 C 0.0555(4) 0.3955(4) 0.0086(4) 0.0637(15) Uani 1 1 d . . . . .
H38 H 0.0228 0.4182 -0.0426 0.076 Uiso 1 1 calc R U . . .
C39 C 0.1426(3) 0.4032(3) 0.0292(3) 0.0490(12) Uani 1 1 d . . . . .
C40 C 0.2005(3) 0.3011(3) 0.2407(3) 0.0419(11) Uani 1 1 d . . . . .
C41 C 0.2784(3) 0.3386(3) 0.2787(3) 0.0393(10) Uani 1 1 d . . . . .
C42 C 0.3226(3) 0.3045(3) 0.3554(3) 0.0477(12) Uani 1 1 d . . . . .
H42 H 0.3762 0.3278 0.3819 0.057 Uiso 1 1 calc R U . . .
C43 C 0.2908(4) 0.2376(3) 0.3942(3) 0.0533(13) Uani 1 1 d . . . . .
H43 H 0.3229 0.2153 0.4458 0.064 Uiso 1 1 calc R U . . .
C44 C 0.2118(4) 0.2037(3) 0.3567(3) 0.0541(14) Uani 1 1 d . . . . .
H44 H 0.1887 0.1593 0.3831 0.065 Uiso 1 1 calc R U . . .
C45 C 0.1678(4) 0.2351(3) 0.2815(3) 0.0525(13) Uani 1 1 d . . . . .
H45 H 0.1138 0.2120 0.2560 0.063 Uiso 1 1 calc R U . . .
C46 C 0.1778(4) 0.4554(3) -0.0279(3) 0.0533(13) Uani 1 1 d . . . . .
C47 C 0.2359(4) 0.5217(3) 0.0013(3) 0.0561(14) Uani 1 1 d . . . . .
H47 H 0.2585 0.5302 0.0586 0.067 Uiso 1 1 calc R U . . .
C48 C 0.2612(4) 0.5755(4) -0.0525(4) 0.0711(16) Uani 1 1 d . . . . .
H48 H 0.3004 0.6213 -0.0313 0.085 Uiso 1 1 calc R U . . .
C49 C 0.2313(5) 0.5644(4) -0.1352(4) 0.082(2) Uani 1 1 d . . . . .
H49 H 0.2500 0.6013 -0.1714 0.099 Uiso 1 1 calc R U . . .
C50 C 0.1732(5) 0.4986(5) -0.1651(3) 0.085(2) Uani 1 1 d . . . . .
H50 H 0.1513 0.4900 -0.2225 0.102 Uiso 1 1 calc R U . . .
C51 C 0.1473(4) 0.4458(4) -0.1124(3) 0.0714(17) Uani 1 1 d . . . . .
H51 H 0.1070 0.4010 -0.1341 0.086 Uiso 1 1 calc R U . . .
K1A K 0.2387(4) 0.6200(11) 0.3000(9) 0.103(4) Uani 0.60(2) 1 d . . P F 1
K1B K 0.2436(4) 0.6543(5) 0.3423(11) 0.069(3) Uani 0.40(2) 1 d . . P F 2
H1 H 0.244(2) 0.456(2) 0.389(2) 0.027(10) Uiso 1 1 d . . . . .

loop_
_atom_site_aniso_label
_atom_site_aniso_U_11
_atom_site_aniso_U_22
_atom_site_aniso_U_33
_atom_site_aniso_U_23
_atom_site_aniso_U_13
_atom_site_aniso_U_12
Ni1 0.0265(2) 0.0314(3) 0.0342(3) -0.0017(2) 0.0110(2) -0.0038(2)
Ni2 0.0383(3) 0.0335(3) 0.0358(3) -0.0008(3) 0.0155(2) -0.0004(3)
N1 0.0297(18) 0.0306(19) 0.0355(19) 0.0001(15) 0.0074(15) 0.0020(14)
N2 0.0330(18) 0.0357(18) 0.0331(18) 0.0049(16) 0.0121(15) 0.0031(16)
N3 0.0270(18) 0.0297(17) 0.0393(19) 0.0026(15) 0.0113(15) 0.0010(15)
N4 0.0253(18) 0.0320(19) 0.041(2) -0.0019(15) 0.0113(15) -0.0006(14)
N5 0.043(2) 0.0404(19) 0.038(2) 0.0014(16) 0.0175(18) 0.0029(17)
N6 0.049(2) 0.0337(19) 0.043(2) 0.0019(16) 0.0192(19) 0.0015(17)
C1 0.030(2) 0.031(2) 0.048(3) 0.000(2) 0.016(2) -0.0010(18)
C2 0.023(2) 0.030(2) 0.040(2) 0.0019(19) 0.0090(18) -0.0008(18)
C3 0.031(2) 0.030(2) 0.043(3) 0.0040(19) 0.016(2) 0.0032(18)
C4 0.029(2) 0.031(2) 0.040(2) -0.0026(18) 0.0118(19) -0.0034(17)
C5 0.032(2) 0.027(2) 0.040(2) -0.0002(17) 0.0095(19) 0.0042(17)
C6 0.035(2) 0.039(2) 0.036(2) -0.002(2) 0.0155(19) 0.004(2)
C7 0.034(2) 0.032(2) 0.039(2) 0.0029(17) 0.018(2) 0.0013(17)
C8 0.037(3) 0.041(2) 0.043(3) -0.007(2) 0.013(2) -0.001(2)
C9 0.044(3) 0.052(3) 0.059(3) -0.010(2) 0.028(2) -0.006(2)
C10 0.023(2) 0.038(2) 0.059(3) -0.009(2) 0.016(2) -0.003(2)
C11 0.032(2) 0.036(2) 0.072(3) -0.005(2) 0.024(2) -0.0047(19)
C12 0.033(3) 0.039(3) 0.110(5) 0.002(3) 0.022(3) -0.004(2)
C13 0.025(3) 0.046(3) 0.126(5) -0.019(3) 0.013(3) -0.007(2)
C14 0.031(3) 0.048(3) 0.083(4) -0.016(3) 0.008(3) -0.002(2)
C15 0.026(2) 0.040(3) 0.065(3) -0.014(2) 0.015(2) 0.001(2)
C16 0.029(2) 0.044(3) 0.057(3) -0.011(2) 0.005(2) 0.004(2)
C17 0.038(3) 0.043(3) 0.080(4) -0.006(3) 0.025(3) -0.005(2)
C18 0.038(3) 0.045(3) 0.111(5) -0.001(3) 0.019(3) 0.005(2)
C19 0.065(4) 0.077(4) 0.081(5) 0.025(4) 0.004(4) 0.023(3)
C20 0.154(8) 0.118(6) 0.050(4) 0.014(4) 0.013(4) 0.059(6)
C21 0.133(6) 0.073(4) 0.051(3) -0.001(3) -0.001(4) 0.048(4)
C22 0.038(3) 0.035(2) 0.067(3) 0.004(2) 0.022(2) 0.002(2)
C23 0.049(3) 0.055(3) 0.081(4) 0.013(3) 0.038(3) 0.003(2)
C24 0.079(4) 0.060(3) 0.070(4) 0.016(3) 0.043(4) -0.002(3)
C25 0.068(4) 0.064(3) 0.063(4) 0.017(3) 0.022(3) -0.007(3)
C26 0.035(3) 0.063(3) 0.068(4) 0.010(3) 0.015(3) -0.007(2)
C27 0.041(3) 0.044(3) 0.056(3) 0.005(2) 0.025(2) -0.004(2)
C28 0.041(3) 0.037(2) 0.045(3) 0.0026(19) 0.020(2) -0.0003(19)
C29 0.056(3) 0.043(3) 0.041(3) 0.001(2) 0.025(2) 0.004(2)
C30 0.066(3) 0.048(3) 0.042(3) -0.005(2) 0.032(3) 0.004(3)
C31 0.057(3) 0.041(3) 0.041(3) 0.001(2) 0.019(2) 0.004(2)
C32 0.075(4) 0.070(3) 0.066(4) -0.008(3) 0.048(3) -0.008(3)
C33 0.081(4) 0.046(3) 0.048(3) -0.016(2) 0.023(3) 0.002(3)
C34 0.050(3) 0.033(2) 0.044(3) -0.010(2) 0.011(2) -0.003(2)
C35 0.050(3) 0.034(2) 0.048(3) -0.008(2) 0.018(2) -0.008(2)
C36 0.055(3) 0.046(3) 0.068(4) -0.004(3) 0.017(3) -0.011(2)
C37 0.052(3) 0.059(3) 0.073(4) -0.011(3) 0.009(3) -0.015(3)
C38 0.061(4) 0.058(3) 0.061(3) -0.006(3) -0.001(3) -0.003(3)
C39 0.059(3) 0.038(3) 0.048(3) -0.008(2) 0.011(2) 0.000(2)
C40 0.057(3) 0.030(2) 0.043(3) -0.007(2) 0.022(2) -0.007(2)
C41 0.049(3) 0.033(2) 0.038(3) -0.0033(19) 0.016(2) 0.000(2)
C42 0.055(3) 0.044(3) 0.050(3) -0.002(2) 0.024(3) -0.003(2)
C43 0.069(4) 0.049(3) 0.047(3) 0.010(2) 0.026(3) 0.004(3)
C44 0.078(4) 0.034(2) 0.062(3) 0.003(2) 0.039(3) -0.008(3)
C45 0.068(3) 0.033(2) 0.064(3) -0.005(2) 0.030(3) -0.011(2)
C46 0.070(4) 0.042(3) 0.045(3) -0.004(2) 0.011(3) 0.006(3)
C47 0.077(4) 0.043(3) 0.047(3) 0.001(2) 0.017(3) -0.001(3)
C48 0.094(5) 0.054(3) 0.067(4) 0.005(3) 0.025(3) -0.012(3)
C49 0.126(6) 0.062(4) 0.063(4) 0.016(3) 0.036(4) 0.004(4)
C50 0.139(6) 0.074(4) 0.043(3) 0.006(3) 0.026(4) 0.013(5)
C51 0.096(5) 0.064(4) 0.048(3) -0.003(3) 0.010(3) -0.002(3)
K1A 0.064(2) 0.139(7) 0.124(6) 0.091(6) 0.054(3) 0.049(3)
K1B 0.039(2) 0.056(3) 0.114(7) 0.042(3) 0.023(3) 0.0052(18)

loop_
_atom_type_symbol
_atom_type_description
_atom_type_scat_dispersion_real
_atom_type_scat_dispersion_imag
_atom_type_scat_source
C C 0.0033 0.0016 'International Tables Vol C Tables 4.2.6.8 and 6.1.1.4'
H H 0.0000 0.0000 'International Tables Vol C Tables 4.2.6.8 and 6.1.1.4'
N N 0.0061 0.0033 'International Tables Vol C Tables 4.2.6.8 and 6.1.1.4'
K K 0.2009 0.2494 'International Tables Vol C Tables 4.2.6.8 and 6.1.1.4'
Ni Ni 0.3393 1.1124 'International Tables Vol C Tables 4.2.6.8 and 6.1.1.4'

loop_
_geom_angle_atom_site_label_1
_geom_angle_atom_site_label_2
_geom_angle_atom_site_label_3
_geom_angle
_geom_angle_site_symmetry_1
_geom_angle_site_symmetry_3
_geom_angle_publ_flag
N4 Ni1 N1 177.22(15) . . ?
N4 Ni1 N3 95.71(14) . . ?
N1 Ni1 N3 85.02(13) . . ?
N4 Ni1 K1B 105.8(3) . . ?
N1 Ni1 K1B 71.5(3) . . ?
N3 Ni1 K1B 87.7(3) . . ?
N4 Ni1 K1A 112.35(13) . . ?
N1 Ni1 K1A 64.88(13) . . ?
N3 Ni1 K1A 101.8(4) . . ?
N6 Ni2 C41 89.12(17) . . ?
N6 Ni2 N2 167.15(14) . . ?
C41 Ni2 N2 98.58(16) . . ?
N6 Ni2 N5 92.88(15) . . ?
C41 Ni2 N5 158.55(17) . . ?
N2 Ni2 N5 83.72(14) . . ?
N6 Ni2 K1A 117.7(2) . . ?
C41 Ni2 K1A 91.30(15) . . ?
N2 Ni2 K1A 52.3(2) . . ?
N5 Ni2 K1A 106.53(16) . . ?
C2 N1 N2 107.7(3) . . ?
C2 N1 Ni1 113.8(3) . . ?
N2 N1 Ni1 137.9(3) . . ?
C2 N1 K1A 106.1(5) . . ?
N2 N1 K1A 85.2(4) . . ?
Ni1 N1 K1A 77.73(14) . . ?
C2 N1 K1B 94.2(3) . . ?
N2 N1 K1B 100.6(4) . . ?
Ni1 N1 K1B 70.9(3) . . ?
C3 N2 N1 106.7(3) . . ?
C3 N2 Ni2 114.4(3) . . ?
N1 N2 Ni2 138.9(3) . . ?
C3 N2 K1A 109.8(3) . . ?
N1 N2 K1A 68.0(3) . . ?
Ni2 N2 K1A 97.8(4) . . ?
C5 N3 C4 118.5(3) . . ?
C5 N3 Ni1 126.7(3) . . ?
C4 N3 Ni1 114.8(2) . . ?
C5 N3 K1B 121.9(4) . . ?
C4 N3 K1B 89.0(3) . . ?
Ni1 N3 K1B 58.70(18) . . ?
C7 N4 C10 117.5(3) . . ?
C7 N4 Ni1 124.1(3) . . ?
C10 N4 Ni1 118.2(2) . . ?
C29 N5 C28 118.9(4) . . ?
C29 N5 Ni2 125.0(3) . . ?
C28 N5 Ni2 115.6(3) . . ?
C31 N6 C34 118.5(4) . . ?
C31 N6 Ni2 123.9(3) . . ?
C34 N6 Ni2 117.4(3) . . ?
C31 N6 K1B 85.9(4) . 2_545 ?
C34 N6 K1B 81.9(2) . 2_545 ?
Ni2 N6 K1B 106.8(3) . 2_545 ?
C2 C1 C3 104.5(4) . . ?
N1 C2 C1 110.3(4) . . ?
N1 C2 C4 117.9(3) . . ?
C1 C2 C4 131.8(4) . . ?
N1 C2 K1B 62.0(3) . . ?
C1 C2 K1B 110.3(4) . . ?
C4 C2 K1B 92.8(4) . . ?
N1 C2 K1A 51.9(4) . . ?
C1 C2 K1A 102.6(3) . . ?
C4 C2 K1A 106.7(4) . . ?
N2 C3 C1 110.8(3) . . ?
N2 C3 C28 117.8(4) . . ?
C1 C3 C28 131.4(4) . . ?
N3 C4 C2 108.1(3) . . ?
N3 C5 C6 121.1(4) . . ?
N3 C5 C8 120.3(4) . . ?
C6 C5 C8 118.6(4) . . ?
C7 C6 C5 127.4(4) . . ?
N4 C7 C6 124.4(4) . . ?
N4 C7 C9 119.4(4) . . ?
C6 C7 C9 116.3(4) . . ?
C15 C10 C11 120.1(4) . . ?
C15 C10 N4 120.4(4) . . ?
C11 C10 N4 119.6(4) . . ?
C12 C11 C10 118.3(5) . . ?
C12 C11 C22 118.6(4) . . ?
C10 C11 C22 123.1(4) . . ?
C13 C12 C11 121.9(5) . . ?
C12 C13 C14 119.6(5) . . ?
C13 C14 C15 120.9(5) . . ?
C14 C15 C10 119.2(5) . . ?
C14 C15 C16 117.6(4) . . ?
C10 C15 C16 123.2(4) . . ?
C17 C16 C21 116.0(5) . . ?
C17 C16 C15 124.1(4) . . ?
C21 C16 C15 119.8(4) . . ?
C17 C16 K1A 82.5(4) . . ?
C21 C16 K1A 61.6(5) . . ?
C15 C16 K1A 127.2(3) . . ?
C17 C16 K1B 70.9(4) . . ?
C21 C16 K1B 75.2(5) . . ?
C15 C16 K1B 126.4(3) . . ?
C16 C17 C18 121.7(5) . . ?
C16 C17 K1B 86.0(4) . . ?
C18 C17 K1B 70.6(3) . . ?
C16 C17 K1A 74.5(4) . . ?
C18 C17 K1A 71.1(3) . . ?
C19 C18 C17 121.2(5) . . ?
C19 C18 K1B 76.6(5) . . ?
C17 C18 K1B 84.8(3) . . ?
C19 C18 K1A 63.9(4) . . ?
C17 C18 K1A 85.5(3) . . ?
C18 C19 C20 118.3(6) . . ?
C18 C19 K1A 92.1(5) . . ?
C20 C19 K1A 68.2(6) . . ?
C18 C19 K1B 78.5(5) . . ?
C20 C19 K1B 82.7(5) . . ?
C21 C20 C19 120.4(6) . . ?
C21 C20 K1A 85.2(5) . . ?
C19 C20 K1A 84.4(6) . . ?
C21 C20 K1B 85.4(5) . . ?
C19 C20 K1B 72.4(5) . . ?
C20 C21 C16 122.3(6) . . ?
C20 C21 K1A 67.6(5) . . ?
C16 C21 K1A 94.5(5) . . ?
C20 C21 K1B 71.0(5) . . ?
C16 C21 K1B 81.8(5) . . ?
C27 C22 C23 116.9(5) . . ?
C27 C22 C11 123.2(4) . . ?
C23 C22 C11 119.9(4) . . ?
C24 C23 C22 121.6(5) . . ?
C25 C24 C23 120.5(5) . . ?
C24 C25 C26 119.8(5) . . ?
C25 C26 C27 120.1(5) . . ?
C22 C27 C26 121.1(4) . . ?
N5 C28 C3 108.3(3) . . ?
N5 C29 C30 121.9(4) . . ?
N5 C29 C32 119.8(4) . . ?
C30 C29 C32 118.3(4) . . ?
C31 C30 C29 126.6(4) . . ?
N6 C31 C30 122.7(4) . . ?
N6 C31 C33 120.8(4) . . ?
C30 C31 C33 116.4(4) . . ?
N6 C31 K1B 71.2(3) . 2_545 ?
C30 C31 K1B 128.1(3) . 2_545 ?
C33 C31 K1B 70.7(3) . 2_545 ?
C31 C33 K1B 83.6(3) . 2_545 ?
C35 C34 C39 118.5(4) . . ?
C35 C34 N6 120.6(4) . . ?
C39 C34 N6 120.9(4) . . ?
C35 C34 K1B 69.4(4) . 2_545 ?
C39 C34 K1B 132.0(4) . 2_545 ?
N6 C34 K1B 73.6(3) . 2_545 ?
C36 C35 C34 119.8(5) . . ?
C36 C35 C40 121.4(4) . . ?
C34 C35 C40 118.8(4) . . ?
C36 C35 K1B 119.2(3) . 2_545 ?
C34 C35 K1B 86.2(4) . 2_545 ?
C40 C35 K1B 66.0(4) . 2_545 ?
C37 C36 C35 121.2(5) . . ?
C38 C37 C36 119.2(5) . . ?
C37 C38 C39 122.5(5) . . ?
C38 C39 C34 118.6(5) . . ?
C38 C39 C46 117.3(5) . . ?
C34 C39 C46 124.0(5) . . ?
C41 C40 C45 120.1(5) . . ?
C41 C40 C35 121.2(4) . . ?
C45 C40 C35 118.7(4) . . ?
C41 C40 K1B 98.0(3) . 2_545 ?
C45 C40 K1B 86.2(4) . 2_545 ?
C35 C40 K1B 86.4(4) . 2_545 ?
C41 C40 K1A 97.8(3) . 2_545 ?
C45 C40 K1A 71.9(4) . 2_545 ?
C35 C40 K1A 100.5(4) . 2_545 ?
C40 C41 C42 117.1(4) . . ?
C40 C41 Ni2 125.2(3) . . ?
C42 C41 Ni2 116.9(3) . . ?
C40 C41 K1B 58.0(3) . 2_545 ?
C42 C41 K1B 101.7(4) . 2_545 ?
Ni2 C41 K1B 102.1(4) . 2_545 ?
C40 C41 K1A 59.1(3) . 2_545 ?
C42 C41 K1A 88.7(4) . 2_545 ?
Ni2 C41 K1A 113.7(3) . 2_545 ?
C43 C42 C41 122.4(5) . . ?
C44 C43 C42 119.5(5) . . ?
C45 C44 C43 119.2(4) . . ?
C45 C44 K1A 64.1(4) . 2_545 ?
C43 C44 K1A 94.6(3) . 2_545 ?
C44 C45 C40 121.7(5) . . ?
C44 C45 K1A 91.3(5) . 2_545 ?
C40 C45 K1A 81.0(4) . 2_545 ?
C44 C45 K1B 105.3(4) . 2_545 ?
C40 C45 K1B 67.3(3) . 2_545 ?
C47 C46 C51 117.2(5) . . ?
C47 C46 C39 121.0(4) . . ?
C51 C46 C39 121.5(5) . . ?
C48 C47 C46 120.4(5) . . ?
C49 C48 C47 121.6(6) . . ?
C48 C49 C50 118.6(6) . . ?
C51 C50 C49 120.1(6) . . ?
C50 C51 C46 122.1(6) . . ?
C20 K1A N1 132.0(6) . . ?
C20 K1A C45 117.6(4) . 2 ?
N1 K1A C45 98.4(2) . 2 ?
C20 K1A C19 27.4(2) . . ?
N1 K1A C19 150.8(3) . . ?
C45 K1A C19 110.6(2) 2 . ?
C20 K1A C21 27.2(2) . . ?
N1 K1A C21 106.5(4) . . ?
C45 K1A C21 141.8(6) 2 . ?
C19 K1A C21 47.1(2) . . ?
C20 K1A N2 123.3(8) . . ?
N1 K1A N2 26.80(11) . . ?
C45 K1A N2 84.02(16) 2 . ?
C19 K1A N2 150.6(8) . . ?
C21 K1A N2 105.7(6) . . ?
C20 K1A C40 115.6(2) . 2 ?
N1 K1A C40 110.8(4) . 2 ?
C45 K1A C40 27.09(15) 2 2 ?
C19 K1A C40 97.1(3) . 2 ?
C21 K1A C40 142.5(2) . 2 ?
N2 K1A C40 105.54(19) . 2 ?
C20 K1A Ni1 107.8(3) . . ?
N1 K1A Ni1 37.40(8) . . ?
C45 K1A Ni1 133.0(3) 2 . ?
C19 K1A Ni1 115.41(18) . . ?
C21 K1A Ni1 80.9(2) . . ?
N2 K1A Ni1 60.31(11) . . ?
C40 K1A Ni1 133.4(6) 2 . ?
C20 K1A C44 95.7(4) . 2 ?
N1 K1A C44 109.0(2) . 2 ?
C45 K1A C44 24.60(14) 2 2 ?
C19 K1A C44 96.6(2) . 2 ?
C21 K1A C44 117.7(6) . 2 ?
N2 K1A C44 86.8(2) . 2 ?
C40 K1A C44 44.82(13) 2 2 ?
Ni1 K1A C44 146.3(2) . 2 ?
C20 K1A C18 44.06(19) . . ?
N1 K1A C18 133.8(2) . . ?
C45 K1A C18 124.3(3) 2 . ?
C19 K1A C18 24.00(16) . . ?
C21 K1A C18 50.59(18) . . ?
N2 K1A C18 151.4(4) . . ?
C40 K1A C18 102.7(4) 2 . ?
Ni1 K1A C18 96.40(17) . . ?
C44 K1A C18 117.18(19) 2 . ?
C20 K1A C16 44.6(2) . . ?
N1 K1A C16 99.0(2) . . ?
C45 K1A C16 161.6(3) 2 . ?
C19 K1A C16 51.82(19) . . ?
C21 K1A C16 23.90(14) . . ?
N2 K1A C16 109.5(4) . . ?
C40 K1A C16 144.8(4) 2 . ?
Ni1 K1A C16 65.37(12) . . ?
C44 K1A C16 140.1(5) 2 . ?
C18 K1A C16 42.14(13) . . ?
C20 K1A C2 153.6(5) . . ?
N1 K1A C2 21.98(13) . . ?
C45 K1A C2 83.8(2) 2 . ?
C19 K1A C2 161.1(4) . . ?
C21 K1A C2 126.9(3) . . ?
N2 K1A C2 38.91(11) . . ?
C40 K1A C2 90.6(4) 2 . ?
Ni1 K1A C2 49.22(12) . . ?
C44 K1A C2 101.01(17) 2 . ?
C18 K1A C2 137.2(5) . . ?
C16 K1A C2 114.59(14) . . ?
C40 K1B Ni1 146.8(3) 2 . ?
C40 K1B N1 111.4(4) 2 . ?
Ni1 K1B N1 37.62(9) . . ?
C40 K1B C19 97.0(3) 2 . ?
Ni1 K1B C19 114.7(2) . . ?
N1 K1B C19 135.7(4) . . ?
C40 K1B C18 110.4(2) 2 . ?
Ni1 K1B C18 102.8(3) . . ?
N1 K1B C18 136.3(2) . . ?
C19 K1B C18 24.89(16) . . ?
C40 K1B C45 26.45(17) 2 2 ?
Ni1 K1B C45 128.9(4) . 2 ?
N1 K1B C45 91.3(4) . 2 ?
C19 K1B C45 101.7(4) . 2 ?
C18 K1B C45 123.0(4) . 2 ?
C40 K1B C35 27.56(13) 2 2 ?
Ni1 K1B C35 127.6(3) . 2 ?
N1 K1B C35 102.7(2) . 2 ?
C19 K1B C35 116.9(2) . 2 ?
C18 K1B C35 120.4(3) . 2 ?
C45 K1B C35 46.10(17) 2 2 ?
C40 K1B C20 106.4(4) 2 . ?
Ni1 K1B C20 99.3(2) . . ?
N1 K1B C20 111.6(4) . . ?
C19 K1B C20 24.86(18) . . ?
C18 K1B C20 42.93(19) . . ?
C45 K1B C20 99.8(5) 2 . ?
C35 K1B C20 132.3(4) 2 . ?
C40 K1B N6 54.18(14) 2 2 ?
Ni1 K1B N6 134.0(7) . 2 ?
N1 K1B N6 138.3(3) . 2 ?
C19 K1B N6 85.8(2) . 2 ?
C18 K1B N6 78.6(3) . 2 ?
C45 K1B N6 80.62(15) 2 2 ?
C35 K1B N6 44.54(14) 2 2 ?
C20 K1B N6 110.1(2) . 2 ?
C40 K1B C33 95.1(3) 2 2 ?
Ni1 K1B C33 90.6(5) . 2 ?
N1 K1B C33 112.3(5) . 2 ?
C19 K1B C33 97.5(4) . 2 ?
C18 K1B C33 75.7(4) . 2 ?
C45 K1B C33 119.7(2) 2 2 ?
C35 K1B C33 74.2(3) 2 2 ?
C20 K1B C33 118.6(4) . 2 ?
N6 K1B C33 44.5(2) 2 2 ?
C40 K1B C17 134.9(2) 2 . ?
Ni1 K1B C17 78.2(2) . . ?
N1 K1B C17 113.0(2) . . ?
C19 K1B C17 43.34(18) . . ?
C18 K1B C17 24.61(15) . . ?
C45 K1B C17 145.0(4) 2 . ?
C35 K1B C17 139.6(5) 2 . ?
C20 K1B C17 48.94(18) . . ?
N6 K1B C17 95.1(4) 2 . ?
C33 K1B C17 75.2(4) 2 . ?
C40 K1B C2 95.5(2) 2 . ?
Ni1 K1B C2 51.26(11) . . ?
N1 K1B C2 23.75(10) . . ?
C19 K1B C2 159.4(4) . . ?
C18 K1B C2 153.6(4) . . ?
C45 K1B C2 82.7(3) 2 . ?
C35 K1B C2 80.78(15) 2 . ?
C20 K1B C2 134.8(4) . . ?
N6 K1B C2 114.8(3) 2 . ?
C33 K1B C2 97.6(4) 2 . ?
C17 K1B C2 129.1(3) . . ?

loop_
_geom_bond_atom_site_label_1
_geom_bond_atom_site_label_2
_geom_bond_distance
_geom_bond_site_symmetry_2
_geom_bond_publ_flag
Ni1 N4 1.879(3) . ?
Ni1 N1 1.910(3) . ?
Ni1 N3 1.915(3) . ?
Ni1 K1B 2.956(7) . ?
Ni1 K1A 3.074(4) . ?
Ni2 N6 1.877(4) . ?
Ni2 C41 1.902(4) . ?
Ni2 N2 1.933(3) . ?
Ni2 N5 1.936(4) . ?
Ni2 K1A 3.835(17) . ?
N1 C2 1.354(5) . ?
N1 N2 1.385(4) . ?
N1 K1A 2.848(5) . ?
N1 K1B 2.968(7) . ?
N2 C3 1.355(5) . ?
N2 K1A 3.061(9) . ?
N3 C5 1.325(5) . ?
N3 C4 1.469(5) . ?
N3 K1B 3.457(13) . ?
N4 C7 1.345(5) . ?
N4 C10 1.442(5) . ?
N5 C29 1.316(5) . ?
N5 C28 1.456(6) . ?
N6 C31 1.357(5) . ?
N6 C34 1.423(6) . ?
N6 K1B 3.300(11) 2_545 ?
C1 C2 1.382(5) . ?
C1 C3 1.384(6) . ?
C2 C4 1.483(6) . ?
C2 K1B 3.352(7) . ?
C2 K1A 3.476(9) . ?
C3 C28 1.485(6) . ?
C5 C6 1.405(6) . ?
C5 C8 1.506(6) . ?
C6 C7 1.390(6) . ?
C7 C9 1.521(6) . ?
C10 C15 1.399(6) . ?
C10 C11 1.415(6) . ?
C11 C12 1.388(6) . ?
C11 C22 1.493(7) . ?
C12 C13 1.366(8) . ?
C13 C14 1.387(8) . ?
C14 C15 1.387(6) . ?
C15 C16 1.498(7) . ?
C16 C17 1.375(6) . ?
C16 C21 1.379(7) . ?
C16 K1A 3.392(9) . ?
C16 K1B 3.501(7) . ?
C17 C18 1.386(7) . ?
C17 K1B 3.316(11) . ?
C17 K1A 3.491(6) . ?
C18 C19 1.349(8) . ?
C18 K1B 3.140(9) . ?
C18 K1A 3.313(7) . ?
C19 C20 1.375(9) . ?
C19 K1A 2.978(8) . ?
C19 K1B 3.118(8) . ?
C20 C21 1.374(9) . ?
C20 K1A 2.778(16) . ?
C20 K1B 3.244(13) . ?
C21 K1A 2.993(16) . ?
C21 K1B 3.420(11) . ?
C22 C27 1.380(6) . ?
C22 C23 1.403(7) . ?
C23 C24 1.368(8) . ?
C24 C25 1.361(8) . ?
C25 C26 1.369(7) . ?
C26 C27 1.393(7) . ?
C29 C30 1.400(7) . ?
C29 C32 1.529(7) . ?
C30 C31 1.383(7) . ?
C31 C33 1.514(6) . ?
C31 K1B 3.476(17) 2_545 ?
C33 K1B 3.30(2) 2_545 ?
C34 C35 1.413(6) . ?
C34 C39 1.416(7) . ?
C34 K1B 3.405(10) 2_545 ?
C35 C36 1.399(7) . ?
C35 C40 1.481(7) . ?
C35 K1B 3.194(6) 2_545 ?
C36 C37 1.380(7) . ?
C37 C38 1.358(8) . ?
C38 C39 1.407(7) . ?
C39 C46 1.501(7) . ?
C40 C41 1.399(6) . ?
C40 C45 1.412(6) . ?
C40 K1B 2.924(10) 2_545 ?
C40 K1A 3.062(13) 2_545 ?
C41 C42 1.399(6) . ?
C41 K1B 3.414(8) 2_545 ?
C41 K1A 3.534(12) 2_545 ?
C42 C43 1.394(6) . ?
C43 C44 1.392(7) . ?
C44 C45 1.364(7) . ?
C44 K1A 3.276(7) 2_545 ?
C45 K1A 2.947(7) 2_545 ?
C45 K1B 3.162(16) 2_545 ?
C46 C47 1.382(7) . ?
C46 C51 1.390(7) . ?
C47 C48 1.380(7) . ?
C48 C49 1.363(8) . ?
C49 C50 1.380(9) . ?
C50 C51 1.364(8) . ?
K1A C45 2.947(7) 2 ?
K1A C40 3.062(13) 2 ?
K1A C44 3.276(7) 2 ?
K1B C40 2.924(10) 2 ?
K1B C45 3.162(16) 2 ?
K1B C35 3.194(6) 2 ?
K1B N6 3.300(11) 2 ?
K1B C33 3.30(2) 2 ?
